data_4305100
loop_
_publ_author_name
'Jaeheung Cho'
'Katherine M. Van Heuvelen'
'Glenn P. A. Yap'
'Thomas C. Brunold'
'Charles G. Riordan'

_publ_section_title
;
New Synthetic Routes to a Disulfidodinickel(II) Complex: Characterization
and Reactivity of a Ni2(\m-\h2:\h2-S2) Core
;
_journal_name_full 'Inorganic Chemistry'
_journal_page_first 3931
_journal_page_last 3933
_journal_paper_doi 10.1021/ic800321x
_journal_volume 47
_journal_year 2008
_chemical_formula_sum 'C42 H76 B2 Ni2 S7.93'
_chemical_formula_weight 974.30
_chemical_name_systematic
;
 ?
;
_space_group_IT_number 2
_symmetry_cell_setting triclinic
_symmetry_space_group_name_Hall '-P 1'
_symmetry_space_group_name_H-M 'P -1'
_atom_sites_solution_hydrogens geom
_atom_sites_solution_primary direct
_atom_sites_solution_secondary difmap
_audit_creation_method SHELXL-97
_cell_angle_alpha 64.454(4)
_cell_angle_beta 77.614(5)
_cell_angle_gamma 84.035(5)
_cell_formula_units_Z 1
_cell_length_a 9.601(4)
_cell_length_b 11.682(4)
_cell_length_c 12.337(5)
_cell_measurement_reflns_used 928
_cell_measurement_temperature 120(2)
_cell_measurement_theta_max 27.86
_cell_measurement_theta_min 3.20
_cell_volume 1219.3(8)
_computing_cell_refinement 'SAINT (Bruker, 2002)'
_computing_data_collection 'SMART (Bruker, 2002)'
_computing_data_reduction SAINT
_computing_molecular_graphics 'SHELXTL (Sheldrick, 2001)'
_computing_publication_material 'SHELXTL (Sheldrick, 2001)'
_computing_structure_refinement 'SHELXL-97 (Sheldrick, 1997)'
_computing_structure_solution 'SHELXS-97 (Sheldrick, 1990)'
_diffrn_ambient_temperature 120(2)
_diffrn_detector_area_resol_mean 836.6
_diffrn_measured_fraction_theta_full 0.996
_diffrn_measured_fraction_theta_max 0.900
_diffrn_measurement_device_type 'Bruker AXS APEX diffractometer'
_diffrn_measurement_method \w
_diffrn_radiation_monochromator graphite
_diffrn_radiation_source 'fine-focus sealed tube'
_diffrn_radiation_type MoK\a
_diffrn_radiation_wavelength 0.71073
_diffrn_reflns_av_R_equivalents 0.0293
_diffrn_reflns_av_sigmaI/netI 0.0399
_diffrn_reflns_limit_h_max 12
_diffrn_reflns_limit_h_min -12
_diffrn_reflns_limit_k_max 15
_diffrn_reflns_limit_k_min -15
_diffrn_reflns_limit_l_max 15
_diffrn_reflns_limit_l_min -16
_diffrn_reflns_number 11896
_diffrn_reflns_theta_full 25.00
_diffrn_reflns_theta_max 28.18
_diffrn_reflns_theta_min 1.86
_diffrn_standards_decay_% 1
_diffrn_standards_interval_count 0
_diffrn_standards_interval_time 0
_diffrn_standards_number 0
_exptl_absorpt_coefficient_mu 1.140
_exptl_absorpt_correction_T_max 0.9347
_exptl_absorpt_correction_T_min 0.7762
_exptl_absorpt_correction_type multi-scan
_exptl_absorpt_process_details 'SADABS (Sheldrick, 2003)'
_exptl_crystal_colour brown
_exptl_crystal_density_diffrn 1.327
_exptl_crystal_density_method 'not measured'
_exptl_crystal_description plate
_exptl_crystal_F_000 521
_exptl_crystal_size_max 0.23
_exptl_crystal_size_mid 0.17
_exptl_crystal_size_min 0.06
_refine_diff_density_max 0.803
_refine_diff_density_min -0.735
_refine_diff_density_rms 0.095
_refine_ls_extinction_method none
_refine_ls_goodness_of_fit_ref 1.041
_refine_ls_hydrogen_treatment constr
_refine_ls_matrix_type full
_refine_ls_number_parameters 254
_refine_ls_number_reflns 5388
_refine_ls_number_restraints 0
_refine_ls_restrained_S_all 1.041
_refine_ls_R_factor_all 0.0513
_refine_ls_R_factor_gt 0.0419
_refine_ls_shift/su_max 0.000
_refine_ls_shift/su_mean 0.000
_refine_ls_structure_factor_coef Fsqd
_refine_ls_weighting_details 'calc w=1/[\s^2^(Fo^2^)+(0.0499P)^2^+1.8174P] where P=(Fo^2^+2Fc^2^)/3'
_refine_ls_weighting_scheme calc
_refine_ls_wR_factor_gt 0.1037
_refine_ls_wR_factor_ref 0.1115
_reflns_number_gt 4664
_reflns_number_total 5388
_reflns_threshold_expression >2sigma(I)
_cod_data_source_file ic800321x-file002_1.cif
_cod_data_source_block char155b
_cod_depositor_comments
;
The following automatic conversions were performed:
'_symmetry_cell_setting' value 'Triclinic' changed to 'triclinic'
according to '/home/saulius/struct/CIF-dictionaries/cif_core.dic'
dictionary named 'cif_core.dic' version 2.4.1 from 2010-06-29.

Automatic conversion script
Id: cif_fix_enum 1527 2010-12-29 10:47:43Z saulius 
;
_cod_database_code 4305100

loop_
_symmetry_equiv_pos_as_xyz
'x, y, z'
'-x, -y, -z'

loop_
_atom_site_label
_atom_site_type_symbol
_atom_site_fract_x
_atom_site_fract_y
_atom_site_fract_z
_atom_site_U_iso_or_equiv
_atom_site_adp_type
_atom_site_occupancy
_atom_site_symmetry_multiplicity
_atom_site_calc_flag
_atom_site_refinement_flags
_atom_site_disorder_assembly
_atom_site_disorder_group
Ni Ni 0.04003(4) 0.10025(3) 0.32202(3) 0.01875(11) Uani 1 1 d . . .
B B 0.1656(3) 0.2386(3) 0.0138(3) 0.0200(6) Uani 1 1 d . . .
S1 S 0.25338(7) 0.04122(6) 0.23153(6) 0.01901(14) Uani 1 1 d . . .
S2 S 0.08378(7) 0.31533(6) 0.21340(6) 0.01975(15) Uani 1 1 d . . .
S3 S -0.08497(7) 0.09655(6) 0.18299(6) 0.01978(15) Uani 1 1 d . . .
S4 S -0.07319(8) -0.05797(7) 0.48938(6) 0.02178(19) Uani 0.929(2) 1 d P . 1
S5 S 0.0000 0.0000 0.5000 0.02178(19) Uani 0.071(2) 2 d SP . 2
C1 C 0.1922(3) 0.2481(3) -0.2084(3) 0.0237(6) Uani 1 1 d . . .
H1A H 0.1365 0.1735 -0.1706 0.028 Uiso 1 1 calc R . .
C2 C 0.2387(3) 0.2994(3) -0.3340(3) 0.0270(6) Uani 1 1 d . . .
H2A H 0.2146 0.2598 -0.3804 0.032 Uiso 1 1 calc R . .
C3 C 0.3203(3) 0.4083(3) -0.3926(3) 0.0278(6) Uani 1 1 d . . .
H3A H 0.3509 0.4446 -0.4790 0.033 Uiso 1 1 calc R . .
C4 C 0.3565(3) 0.4631(3) -0.3228(3) 0.0260(6) Uani 1 1 d . . .
H4A H 0.4134 0.5370 -0.3612 0.031 Uiso 1 1 calc R . .
C5 C 0.3096(3) 0.4102(3) -0.1965(3) 0.0241(6) Uani 1 1 d . . .
H5A H 0.3366 0.4489 -0.1504 0.029 Uiso 1 1 calc R . .
C6 C 0.2241(3) 0.3022(3) -0.1347(2) 0.0199(5) Uani 1 1 d . . .
C7 C 0.2487(3) 0.0998(3) 0.0697(2) 0.0211(5) Uani 1 1 d . . .
H7A H 0.3478 0.1079 0.0232 0.025 Uiso 1 1 calc R . .
H7B H 0.2004 0.0367 0.0573 0.025 Uiso 1 1 calc R . .
C8 C 0.2792(3) -0.1336(3) 0.2853(2) 0.0209(5) Uani 1 1 d . . .
C9 C 0.4145(3) -0.1570(3) 0.2056(3) 0.0259(6) Uani 1 1 d . . .
H9A H 0.4356 -0.2482 0.2365 0.039 Uiso 1 1 calc R . .
H9B H 0.4945 -0.1130 0.2080 0.039 Uiso 1 1 calc R . .
H9C H 0.4001 -0.1247 0.1211 0.039 Uiso 1 1 calc R . .
C10 C 0.1493(3) -0.1943(3) 0.2785(3) 0.0250(6) Uani 1 1 d . . .
H10A H 0.1620 -0.2867 0.3132 0.038 Uiso 1 1 calc R . .
H10B H 0.1396 -0.1630 0.1929 0.038 Uiso 1 1 calc R . .
H10C H 0.0633 -0.1720 0.3250 0.038 Uiso 1 1 calc R . .
C11 C 0.3003(3) -0.1834(3) 0.4183(3) 0.0271(6) Uani 1 1 d . . .
H11A H 0.3117 -0.2759 0.4526 0.041 Uiso 1 1 calc R . .
H11B H 0.2169 -0.1604 0.4668 0.041 Uiso 1 1 calc R . .
H11C H 0.3857 -0.1455 0.4201 0.041 Uiso 1 1 calc R . .
C12 C 0.2023(3) 0.3337(3) 0.0711(2) 0.0227(6) Uani 1 1 d . . .
H12A H 0.1964 0.4227 0.0102 0.027 Uiso 1 1 calc R . .
H12B H 0.3015 0.3170 0.0853 0.027 Uiso 1 1 calc R . .
C13 C 0.1766(3) 0.3908(3) 0.2830(2) 0.0231(6) Uani 1 1 d . . .
C14 C 0.3034(3) 0.3100(3) 0.3317(3) 0.0292(6) Uani 1 1 d . . .
H14A H 0.3547 0.3544 0.3626 0.044 Uiso 1 1 calc R . .
H14B H 0.3677 0.2950 0.2657 0.044 Uiso 1 1 calc R . .
H14C H 0.2695 0.2285 0.3982 0.044 Uiso 1 1 calc R . .
C15 C 0.2257(4) 0.5217(3) 0.1858(3) 0.0339(7) Uani 1 1 d . . .
H15A H 0.2719 0.5642 0.2217 0.051 Uiso 1 1 calc R . .
H15B H 0.1432 0.5723 0.1549 0.051 Uiso 1 1 calc R . .
H15C H 0.2937 0.5126 0.1182 0.051 Uiso 1 1 calc R . .
C16 C 0.0627(3) 0.4054(3) 0.3846(3) 0.0280(6) Uani 1 1 d . . .
H16A H 0.1060 0.4413 0.4281 0.042 Uiso 1 1 calc R . .
H16B H 0.0231 0.3222 0.4422 0.042 Uiso 1 1 calc R . .
H16C H -0.0136 0.4623 0.3485 0.042 Uiso 1 1 calc R . .
C17 C -0.0086(3) 0.2225(3) 0.0370(2) 0.0221(5) Uani 1 1 d . . .
H17A H -0.0308 0.2058 -0.0296 0.026 Uiso 1 1 calc R . .
H17B H -0.0557 0.3038 0.0316 0.026 Uiso 1 1 calc R . .
C18 C -0.2761(3) 0.1448(3) 0.2101(3) 0.0233(6) Uani 1 1 d . . .
C19 C -0.3371(3) 0.1611(3) 0.0996(3) 0.0299(7) Uani 1 1 d . . .
H19A H -0.4404 0.1757 0.1153 0.045 Uiso 1 1 calc R . .
H19B H -0.3176 0.0842 0.0853 0.045 Uiso 1 1 calc R . .
H19C H -0.2925 0.2338 0.0272 0.045 Uiso 1 1 calc R . .
C20 C -0.3516(3) 0.0367(3) 0.3240(3) 0.0306(6) Uani 1 1 d . . .
H20A H -0.4535 0.0573 0.3390 0.046 Uiso 1 1 calc R . .
H20B H -0.3107 0.0247 0.3945 0.046 Uiso 1 1 calc R . .
H20C H -0.3392 -0.0415 0.3117 0.046 Uiso 1 1 calc R . .
C21 C -0.2889(3) 0.2667(3) 0.2286(3) 0.0325(7) Uani 1 1 d . . .
H21A H -0.3890 0.2943 0.2369 0.049 Uiso 1 1 calc R . .
H21B H -0.2319 0.3330 0.1579 0.049 Uiso 1 1 calc R . .
H21C H -0.2540 0.2511 0.3029 0.049 Uiso 1 1 calc R . .

loop_
_atom_site_aniso_label
_atom_site_aniso_U_11
_atom_site_aniso_U_22
_atom_site_aniso_U_33
_atom_site_aniso_U_23
_atom_site_aniso_U_13
_atom_site_aniso_U_12
Ni 0.01805(18) 0.02285(19) 0.01562(17) -0.00797(14) -0.00311(13) -0.00219(13)
B 0.0197(14) 0.0245(15) 0.0152(13) -0.0077(11) -0.0020(11) -0.0036(12)
S1 0.0176(3) 0.0229(3) 0.0169(3) -0.0082(2) -0.0039(2) -0.0013(2)
S2 0.0206(3) 0.0232(3) 0.0170(3) -0.0092(3) -0.0044(2) -0.0017(2)
S3 0.0180(3) 0.0246(3) 0.0182(3) -0.0099(3) -0.0039(2) -0.0017(2)
S4 0.0232(4) 0.0262(4) 0.0158(3) -0.0074(3) -0.0034(3) -0.0064(3)
S5 0.0232(4) 0.0262(4) 0.0158(3) -0.0074(3) -0.0034(3) -0.0064(3)
C1 0.0244(14) 0.0255(14) 0.0214(13) -0.0097(11) -0.0041(11) -0.0032(11)
C2 0.0283(15) 0.0358(16) 0.0220(14) -0.0167(12) -0.0049(11) -0.0001(12)
C3 0.0294(15) 0.0353(16) 0.0155(12) -0.0094(12) -0.0023(11) 0.0028(12)
C4 0.0256(14) 0.0252(14) 0.0222(13) -0.0071(11) 0.0010(11) -0.0033(11)
C5 0.0259(14) 0.0260(14) 0.0227(13) -0.0124(11) -0.0047(11) -0.0004(11)
C6 0.0185(12) 0.0250(13) 0.0170(12) -0.0090(10) -0.0052(10) 0.0016(10)
C7 0.0191(13) 0.0294(14) 0.0158(12) -0.0106(11) -0.0035(10) -0.0001(11)
C8 0.0235(13) 0.0197(13) 0.0186(12) -0.0077(10) -0.0041(10) 0.0027(10)
C9 0.0242(14) 0.0297(15) 0.0227(13) -0.0113(12) -0.0044(11) 0.0042(12)
C10 0.0268(14) 0.0241(14) 0.0241(14) -0.0106(11) -0.0022(11) -0.0029(11)
C11 0.0325(16) 0.0252(14) 0.0209(13) -0.0064(11) -0.0089(11) 0.0043(12)
C12 0.0253(14) 0.0257(14) 0.0178(12) -0.0103(11) -0.0008(10) -0.0043(11)
C13 0.0262(14) 0.0278(14) 0.0195(13) -0.0133(11) -0.0047(11) -0.0020(11)
C14 0.0225(14) 0.0384(17) 0.0327(16) -0.0186(14) -0.0086(12) -0.0023(12)
C15 0.048(2) 0.0301(16) 0.0262(15) -0.0123(13) -0.0067(14) -0.0097(14)
C16 0.0310(16) 0.0350(16) 0.0226(14) -0.0174(12) -0.0040(12) 0.0020(13)
C17 0.0220(13) 0.0279(14) 0.0164(12) -0.0084(11) -0.0049(10) -0.0021(11)
C18 0.0175(13) 0.0291(14) 0.0246(13) -0.0120(12) -0.0044(10) -0.0014(11)
C19 0.0205(14) 0.0415(18) 0.0256(14) -0.0103(13) -0.0055(11) -0.0060(13)
C20 0.0243(15) 0.0380(17) 0.0274(15) -0.0117(13) -0.0027(12) -0.0058(13)
C21 0.0206(14) 0.0370(17) 0.0451(18) -0.0243(15) -0.0025(13) 0.0017(12)

loop_
_atom_type_symbol
_atom_type_description
_atom_type_scat_dispersion_real
_atom_type_scat_dispersion_imag
_atom_type_scat_source
C C 0.0033 0.0016 'International Tables Vol C Tables 4.2.6.8 and 6.1.1.4'
H H 0.0000 0.0000 'International Tables Vol C Tables 4.2.6.8 and 6.1.1.4'
B B 0.0013 0.0007 'International Tables Vol C Tables 4.2.6.8 and 6.1.1.4'
S S 0.1246 0.1234 'International Tables Vol C Tables 4.2.6.8 and 6.1.1.4'
Ni Ni 0.3393 1.1124 'International Tables Vol C Tables 4.2.6.8 and 6.1.1.4'

loop_
_geom_angle_atom_site_label_1
_geom_angle_atom_site_label_2
_geom_angle_atom_site_label_3
_geom_angle
_geom_angle_site_symmetry_1
_geom_angle_site_symmetry_3
_geom_angle_publ_flag
S5 Ni S4 29.049(19) . . ?
S5 Ni S4 28.96(2) . 2_556 ?
S4 Ni S4 58.01(4) . 2_556 ?
S5 Ni S1 111.88(3) . . ?
S4 Ni S1 114.36(4) . . ?
S4 Ni S1 103.86(3) 2_556 . ?
S5 Ni S3 126.60(3) . . ?
S4 Ni S3 98.04(4) . . ?
S4 Ni S3 154.40(3) 2_556 . ?
S1 Ni S3 94.01(4) . . ?
S5 Ni S2 128.57(2) . . ?
S4 Ni S2 148.58(3) . . ?
S4 Ni S2 103.77(3) 2_556 . ?
S1 Ni S2 94.00(3) . . ?
S3 Ni S2 92.92(3) . . ?
C6 B C12 109.0(2) . . ?
C6 B C17 107.4(2) . . ?
C12 B C17 110.4(2) . . ?
C6 B C7 106.7(2) . . ?
C12 B C7 111.3(2) . . ?
C17 B C7 111.9(2) . . ?
C7 S1 C8 104.79(12) . . ?
C7 S1 Ni 106.81(9) . . ?
C8 S1 Ni 113.93(9) . . ?
C12 S2 C13 105.39(13) . . ?
C12 S2 Ni 106.10(9) . . ?
C13 S2 Ni 116.98(10) . . ?
C17 S3 C18 103.96(13) . . ?
C17 S3 Ni 105.13(9) . . ?
C18 S3 Ni 113.33(9) . . ?
S4 S4 Ni 61.15(4) 2_556 . ?
S4 S4 Ni 60.85(3) 2_556 2_556 ?
Ni S4 Ni 121.99(4) . 2_556 ?
Ni S5 Ni 180.0 . 2_556 ?
C2 C1 C6 122.5(3) . . ?
C1 C2 C3 120.5(3) . . ?
C4 C3 C2 118.7(3) . . ?
C3 C4 C5 120.2(3) . . ?
C4 C5 C6 122.6(3) . . ?
C5 C6 C1 115.4(2) . . ?
C5 C6 B 123.7(2) . . ?
C1 C6 B 120.8(2) . . ?
B C7 S1 113.57(18) . . ?
C9 C8 C10 111.3(2) . . ?
C9 C8 C11 110.1(2) . . ?
C10 C8 C11 110.9(2) . . ?
C9 C8 S1 107.68(19) . . ?
C10 C8 S1 110.93(19) . . ?
C11 C8 S1 105.68(18) . . ?
B C12 S2 113.58(18) . . ?
C14 C13 C15 110.4(3) . . ?
C14 C13 C16 112.4(2) . . ?
C15 C13 C16 109.4(3) . . ?
C14 C13 S2 110.9(2) . . ?
C15 C13 S2 108.30(19) . . ?
C16 C13 S2 105.19(19) . . ?
B C17 S3 114.93(18) . . ?
C20 C18 C21 110.5(3) . . ?
C20 C18 C19 109.5(2) . . ?
C21 C18 C19 111.9(3) . . ?
C20 C18 S3 107.2(2) . . ?
C21 C18 S3 110.31(19) . . ?
C19 C18 S3 107.2(2) . . ?

loop_
_geom_bond_atom_site_label_1
_geom_bond_atom_site_label_2
_geom_bond_distance
_geom_bond_site_symmetry_2
_geom_bond_publ_flag
Ni S5 1.9633(7) . ?
Ni S4 2.2415(9) . ?
Ni S4 2.2481(11) 2_556 ?
Ni S1 2.3036(10) . ?
Ni S3 2.3112(9) . ?
Ni S2 2.3149(11) . ?
B C6 1.642(4) . ?
B C12 1.650(4) . ?
B C17 1.652(4) . ?
B C7 1.656(4) . ?
S1 C7 1.820(3) . ?
S1 C8 1.862(3) . ?
S2 C12 1.815(3) . ?
S2 C13 1.858(3) . ?
S3 C17 1.822(3) . ?
S3 C18 1.866(3) . ?
S4 S4 2.1768(15) 2_556 ?
S4 Ni 2.2481(11) 2_556 ?
S5 Ni 1.9633(7) 2_556 ?
C1 C2 1.385(4) . ?
C1 C6 1.406(4) . ?
C2 C3 1.387(4) . ?
C3 C4 1.387(4) . ?
C4 C5 1.392(4) . ?
C5 C6 1.401(4) . ?
C8 C9 1.530(4) . ?
C8 C10 1.531(4) . ?
C8 C11 1.537(4) . ?
C13 C14 1.524(4) . ?
C13 C15 1.525(4) . ?
C13 C16 1.534(4) . ?
C18 C20 1.522(4) . ?
C18 C21 1.525(4) . ?
C18 C19 1.529(4) . ?

loop_
_geom_torsion_atom_site_label_1
_geom_torsion_atom_site_label_2
_geom_torsion_atom_site_label_3
_geom_torsion_atom_site_label_4
_geom_torsion
_geom_torsion_site_symmetry_1
_geom_torsion_site_symmetry_2
_geom_torsion_site_symmetry_3
_geom_torsion_site_symmetry_4
_geom_torsion_publ_flag
S5 Ni S1 C7 161.29(9) . . . . ?
S4 Ni S1 C7 129.76(10) . . . . ?
S4 Ni S1 C7 -169.41(10) 2_556 . . . ?
S3 Ni S1 C7 29.06(10) . . . . ?
S2 Ni S1 C7 -64.16(10) . . . . ?
S5 Ni S1 C8 46.09(10) . . . . ?
S4 Ni S1 C8 14.55(10) . . . . ?
S4 Ni S1 C8 75.39(10) 2_556 . . . ?
S3 Ni S1 C8 -86.15(10) . . . . ?
S2 Ni S1 C8 -179.36(10) . . . . ?
S5 Ni S2 C12 149.46(10) . . . . ?
S4 Ni S2 C12 -177.63(10) . . . . ?
S4 Ni S2 C12 132.55(10) 2_556 . . . ?
S1 Ni S2 C12 27.22(10) . . . . ?
S3 Ni S2 C12 -67.01(10) . . . . ?
S5 Ni S2 C13 32.27(11) . . . . ?
S4 Ni S2 C13 65.18(12) . . . . ?
S4 Ni S2 C13 15.36(11) 2_556 . . . ?
S1 Ni S2 C13 -89.97(11) . . . . ?
S3 Ni S2 C13 175.80(11) . . . . ?
S5 Ni S3 C17 173.65(10) . . . . ?
S4 Ni S3 C17 179.50(10) . . . . ?
S4 Ni S3 C17 160.18(11) 2_556 . . . ?
S1 Ni S3 C17 -65.19(10) . . . . ?
S2 Ni S3 C17 29.02(10) . . . . ?
S5 Ni S3 C18 60.77(11) . . . . ?
S4 Ni S3 C18 66.62(11) . . . . ?
S4 Ni S3 C18 47.30(13) 2_556 . . . ?
S1 Ni S3 C18 -178.07(10) . . . . ?
S2 Ni S3 C18 -83.85(10) . . . . ?
S5 Ni S4 S4 0.0 . . . 2_556 ?
S1 Ni S4 S4 91.57(5) . . . 2_556 ?
S3 Ni S4 S4 -170.30(4) . . . 2_556 ?
S2 Ni S4 S4 -61.04(7) . . . 2_556 ?
S5 Ni S4 Ni 0.0 . . . 2_556 ?
S4 Ni S4 Ni 0.0 2_556 . . 2_556 ?
S1 Ni S4 Ni 91.57(5) . . . 2_556 ?
S3 Ni S4 Ni -170.30(4) . . . 2_556 ?
S2 Ni S4 Ni -61.04(7) . . . 2_556 ?
S4 Ni S5 Ni -71(7) . . . 2_556 ?
S4 Ni S5 Ni 109(7) 2_556 . . 2_556 ?
S1 Ni S5 Ni -172(7) . . . 2_556 ?
S3 Ni S5 Ni -59(7) . . . 2_556 ?
S2 Ni S5 Ni 74(7) . . . 2_556 ?
C6 C1 C2 C3 0.0(5) . . . . ?
C1 C2 C3 C4 1.2(5) . . . . ?
C2 C3 C4 C5 -0.9(5) . . . . ?
C3 C4 C5 C6 -0.7(5) . . . . ?
C4 C5 C6 C1 1.9(4) . . . . ?
C4 C5 C6 B -179.3(3) . . . . ?
C2 C1 C6 C5 -1.5(4) . . . . ?
C2 C1 C6 B 179.6(3) . . . . ?
C12 B C6 C5 8.7(4) . . . . ?
C17 B C6 C5 128.3(3) . . . . ?
C7 B C6 C5 -111.6(3) . . . . ?
C12 B C6 C1 -172.5(2) . . . . ?
C17 B C6 C1 -52.9(3) . . . . ?
C7 B C6 C1 67.2(3) . . . . ?
C6 B C7 S1 157.99(18) . . . . ?
C12 B C7 S1 39.2(3) . . . . ?
C17 B C7 S1 -84.8(2) . . . . ?
C8 S1 C7 B 157.17(19) . . . . ?
Ni S1 C7 B 36.0(2) . . . . ?
C7 S1 C8 C9 56.2(2) . . . . ?
Ni S1 C8 C9 172.55(15) . . . . ?
C7 S1 C8 C10 -65.9(2) . . . . ?
Ni S1 C8 C10 50.5(2) . . . . ?
C7 S1 C8 C11 173.84(19) . . . . ?
Ni S1 C8 C11 -69.8(2) . . . . ?
C6 B C12 S2 154.85(19) . . . . ?
C17 B C12 S2 37.1(3) . . . . ?
C7 B C12 S2 -87.7(2) . . . . ?
C13 S2 C12 B 162.9(2) . . . . ?
Ni S2 C12 B 38.2(2) . . . . ?
C12 S2 C13 C14 -72.1(2) . . . . ?
Ni S2 C13 C14 45.4(2) . . . . ?
C12 S2 C13 C15 49.2(2) . . . . ?
Ni S2 C13 C15 166.78(18) . . . . ?
C12 S2 C13 C16 166.11(19) . . . . ?
Ni S2 C13 C16 -76.3(2) . . . . ?
C6 B C17 S3 154.02(19) . . . . ?
C12 B C17 S3 -87.3(2) . . . . ?
C7 B C17 S3 37.2(3) . . . . ?
C18 S3 C17 B 156.8(2) . . . . ?
Ni S3 C17 B 37.5(2) . . . . ?
C17 S3 C18 C20 173.82(19) . . . . ?
Ni S3 C18 C20 -72.6(2) . . . . ?
C17 S3 C18 C21 -65.8(2) . . . . ?
Ni S3 C18 C21 47.8(2) . . . . ?
C17 S3 C18 C19 56.3(2) . . . . ?
Ni S3 C18 C19 169.93(17) . . . . ?
